data_2019752
loop_
_publ_author_name
'Bats, Jan W.'
'Ma, Kuangbiao'
'Lerner, Hans-Wolfram'

_publ_section_title
;
 Four (2,2'-bipyridyl)(ferrocenyl)boronium derivatives
;
_journal_issue 1
_journal_name_full 'Acta Crystallographica Section C'
_journal_page_first
;
;
_journal_paper_doi 10.1107/S2053229614025406
_journal_volume 71
_journal_year 2015
_chemical_formula_iupac '[Fe (C5 H5) (C17 H15 B N2)] P F6'
_chemical_formula_moiety 'C22 H20 B Fe N2 +, F6 P -'
_chemical_formula_sum 'C22 H20 B F6 Fe N2 P'
_chemical_formula_weight 524.03
_chemical_name_systematic
;
(2,2'-Bipyridyl)(ethenyl)(ferrocenyl)boronium hexafluoridophosphate
;
_space_group_IT_number 61
_symmetry_cell_setting orthorhombic
_symmetry_space_group_name_Hall '-P 2ac 2ab'
_symmetry_space_group_name_H-M 'P b c a'
_atom_sites_solution_hydrogens geom
_atom_sites_solution_primary direct
_atom_sites_solution_secondary difmap
_audit_creation_method SHELXL-97
_cell_angle_alpha 90.00
_cell_angle_beta 90.00
_cell_angle_gamma 90.00
_cell_formula_units_Z 8
_cell_length_a 12.7421(11)
_cell_length_b 16.6345(14)
_cell_length_c 20.278(3)
_cell_measurement_reflns_used 305
_cell_measurement_temperature 145(2)
_cell_measurement_theta_max 23
_cell_measurement_theta_min 3
_cell_volume 4298.1(8)
_computing_cell_refinement
;
SMART (Siemens, 1995)
;
_computing_data_collection
;
SMART (Siemens, 1995)
;
_computing_data_reduction
;
SAINT (Siemens, 1995)
;
_computing_molecular_graphics
;
SHELXTL (Sheldrick, 2008)
;
_computing_publication_material
;
SHELXL97 (Sheldrick, 2008)
;
_computing_structure_refinement
;
SHELXL97 (Sheldrick, 2008)
;
_computing_structure_solution
;
SHELXS97 (Sheldrick, 2008)
;
_diffrn_ambient_temperature 145(2)
_diffrn_measured_fraction_theta_full 0.994
_diffrn_measured_fraction_theta_max 0.994
_diffrn_measurement_device_type Siemens_SMART_1K_CCD
_diffrn_measurement_method \w
_diffrn_radiation_monochromator graphite
_diffrn_radiation_source 'normal-focus sealed tube'
_diffrn_radiation_type MoK\a
_diffrn_radiation_wavelength 0.71073
_diffrn_reflns_av_R_equivalents 0.0487
_diffrn_reflns_av_sigmaI/netI 0.0343
_diffrn_reflns_limit_h_max 16
_diffrn_reflns_limit_h_min -16
_diffrn_reflns_limit_k_max 20
_diffrn_reflns_limit_k_min -21
_diffrn_reflns_limit_l_max 25
_diffrn_reflns_limit_l_min -25
_diffrn_reflns_number 35927
_diffrn_reflns_theta_full 27.50
_diffrn_reflns_theta_max 27.50
_diffrn_reflns_theta_min 2.01
_diffrn_standards_decay_% 0.0
_diffrn_standards_interval_time 600
_diffrn_standards_number 574
_exptl_absorpt_coefficient_mu 0.841
_exptl_absorpt_correction_T_max 0.967
_exptl_absorpt_correction_T_min 0.865
_exptl_absorpt_correction_type multi-scan
_exptl_absorpt_process_details
;
(SADABS; Sheldrick, 2000)
;
_exptl_crystal_colour dark_red
_exptl_crystal_density_diffrn 1.620
_exptl_crystal_density_method 'not measured'
_exptl_crystal_description thin_plate
_exptl_crystal_F_000 2128
_exptl_crystal_size_max 0.50
_exptl_crystal_size_mid 0.50
_exptl_crystal_size_min 0.04
_refine_diff_density_max 0.372
_refine_diff_density_min -0.314
_refine_ls_extinction_method none
_refine_ls_goodness_of_fit_ref 1.011
_refine_ls_hydrogen_treatment constr
_refine_ls_matrix_type full
_refine_ls_number_parameters 298
_refine_ls_number_reflns 4914
_refine_ls_number_restraints 0
_refine_ls_restrained_S_all 1.011
_refine_ls_R_factor_all 0.0592
_refine_ls_R_factor_gt 0.0349
_refine_ls_shift/su_max 0.001
_refine_ls_shift/su_mean 0.000
_refine_ls_structure_factor_coef Fsqd
_refine_ls_weighting_details 'calc w=1/[\s^2^(Fo^2^)+(0.037P)^2^+3.3P] where P=(Fo^2^+2Fc^2^)/3'
_refine_ls_weighting_scheme calc
_refine_ls_wR_factor_gt 0.0762
_refine_ls_wR_factor_ref 0.0860
_reflns_number_gt 3662
_reflns_number_total 4914
_reflns_threshold_expression I>2\s(I)
_cod_data_source_file lg3150sup1.cif
_cod_data_source_block Ib
_cod_original_cell_volume 4298.0(9)
_cod_database_code 2019752
_cod_database_fobs_code 2019752

loop_
_symmetry_equiv_pos_as_xyz
'x, y, z'
'-x+1/2, -y, z+1/2'
'-x, y+1/2, -z+1/2'
'x+1/2, -y+1/2, -z'
'-x, -y, -z'
'x-1/2, y, -z-1/2'
'x, -y-1/2, z-1/2'
'-x-1/2, y-1/2, z'

loop_
_atom_site_type_symbol
_atom_site_label
_atom_site_fract_x
_atom_site_fract_y
_atom_site_fract_z
_atom_site_U_iso_or_equiv
_atom_site_adp_type
_atom_site_calc_flag
_atom_site_refinement_flags
_atom_site_occupancy
_atom_site_symmetry_multiplicity
Fe Fe1 0.02465(2) 0.547948(18) 0.181084(14) 0.02024(9) Uani d . 1 1
P P1 0.60959(5) 0.24019(3) 0.43983(3) 0.02569(14) Uani d . 1 1
F F1 0.49071(11) 0.24905(9) 0.41614(8) 0.0465(4) Uani d . 1 1
F F2 0.72901(12) 0.22951(10) 0.46217(8) 0.0546(4) Uani d . 1 1
F F3 0.61880(12) 0.15894(9) 0.39866(9) 0.0587(5) Uani d . 1 1
F F4 0.64755(13) 0.29066(11) 0.37784(8) 0.0569(5) Uani d . 1 1
F F5 0.60043(16) 0.32092(10) 0.47996(9) 0.0633(5) Uani d . 1 1
F F6 0.57074(14) 0.18950(11) 0.50144(8) 0.0632(5) Uani d . 1 1
N N1 0.13167(13) 0.38611(10) 0.32220(8) 0.0209(4) Uani d . 1 1
N N2 0.12314(13) 0.49497(10) 0.39632(8) 0.0195(4) Uani d . 1 1
C C1 0.12554(18) 0.33320(13) 0.27224(11) 0.0278(5) Uani d . 1 1
H H1A 0.0801 0.3437 0.2361 0.033 Uiso calc R 1 1
C C2 0.18459(19) 0.26394(13) 0.27299(11) 0.0304(5) Uani d . 1 1
H H2A 0.1805 0.2269 0.2374 0.036 Uiso calc R 1 1
C C3 0.25023(18) 0.24877(13) 0.32625(11) 0.0299(5) Uani d . 1 1
H H3A 0.2909 0.2009 0.3274 0.036 Uiso calc R 1 1
C C4 0.25648(17) 0.30331(13) 0.37773(10) 0.0255(5) Uani d . 1 1
H H4A 0.3010 0.2937 0.4145 0.031 Uiso calc R 1 1
C C5 0.19615(16) 0.37202(12) 0.37405(10) 0.0200(4) Uani d . 1 1
C C6 0.19149(16) 0.43990(12) 0.41958(10) 0.0197(4) Uani d . 1 1
C C7 0.24818(17) 0.45258(13) 0.47690(10) 0.0250(5) Uani d . 1 1
H H7A 0.2954 0.4131 0.4932 0.030 Uiso calc R 1 1
C C8 0.23381(18) 0.52490(14) 0.50988(11) 0.0292(5) Uani d . 1 1
H H8A 0.2720 0.5359 0.5491 0.035 Uiso calc R 1 1
C C9 0.16365(19) 0.58094(14) 0.48540(11) 0.0296(5) Uani d . 1 1
H H9A 0.1539 0.6307 0.5076 0.035 Uiso calc R 1 1
C C10 0.10801(18) 0.56455(13) 0.42876(10) 0.0260(5) Uani d . 1 1
H H10A 0.0587 0.6025 0.4125 0.031 Uiso calc R 1 1
C C11 0.09520(16) 0.52979(12) 0.27152(10) 0.0212(4) Uani d . 1 1
C C12 0.16948(17) 0.52219(15) 0.21883(11) 0.0284(5) Uani d . 1 1
H H12A 0.2103 0.4757 0.2097 0.034 Uiso calc R 1 1
C C13 0.17233(19) 0.59523(16) 0.18239(12) 0.0362(6) Uani d . 1 1
H H13A 0.2152 0.6059 0.1451 0.043 Uiso calc R 1 1
C C14 0.1002(2) 0.64896(14) 0.21145(12) 0.0359(6) Uani d . 1 1
H H14A 0.0863 0.7023 0.1972 0.043 Uiso calc R 1 1
C C15 0.05181(18) 0.60949(13) 0.26590(10) 0.0265(5) Uani d . 1 1
H H15A -0.0004 0.6320 0.2938 0.032 Uiso calc R 1 1
C C16 -0.09358(19) 0.46634(14) 0.17102(11) 0.0319(5) Uani d . 1 1
H H16A -0.1120 0.4258 0.2019 0.038 Uiso calc R 1 1
C C17 -0.0205(2) 0.45824(15) 0.11841(13) 0.0377(6) Uani d . 1 1
H H17A 0.0187 0.4114 0.1080 0.045 Uiso calc R 1 1
C C18 -0.01661(19) 0.53257(15) 0.08429(11) 0.0324(5) Uani d . 1 1
H H18A 0.0257 0.5442 0.0469 0.039 Uiso calc R 1 1
C C19 -0.08668(17) 0.58626(14) 0.11558(10) 0.0273(5) Uani d . 1 1
H H19A -0.0998 0.6403 0.1029 0.033 Uiso calc R 1 1
C C20 -0.13392(17) 0.54548(14) 0.16918(10) 0.0267(5) Uani d . 1 1
H H20A -0.1841 0.5675 0.1988 0.032 Uiso calc R 1 1
C C21 -0.05415(17) 0.45071(13) 0.34112(10) 0.0246(5) Uani d . 1 1
H H21A -0.0995 0.4960 0.3400 0.029 Uiso calc R 1 1
C C22 -0.0985(2) 0.38050(15) 0.35279(12) 0.0339(6) Uani d . 1 1
H H22A -0.0568 0.3332 0.3544 0.041 Uiso calc R 1 1
H H22B -0.1721 0.3772 0.3596 0.041 Uiso calc R 1 1
B B1 0.06756(19) 0.46772(14) 0.32863(11) 0.0203(5) Uani d . 1 1

loop_
_atom_site_aniso_label
_atom_site_aniso_U_11
_atom_site_aniso_U_22
_atom_site_aniso_U_33
_atom_site_aniso_U_12
_atom_site_aniso_U_13
_atom_site_aniso_U_23
Fe1 0.01857(15) 0.02335(16) 0.01879(15) -0.00250(12) -0.00295(12) -0.00109(12)
P1 0.0296(3) 0.0231(3) 0.0244(3) -0.0005(2) -0.0035(2) 0.0000(2)
F1 0.0290(8) 0.0424(9) 0.0680(11) 0.0082(7) -0.0083(7) 0.0018(8)
F2 0.0383(9) 0.0535(10) 0.0720(11) -0.0074(7) -0.0248(8) 0.0130(9)
F3 0.0405(9) 0.0451(9) 0.0906(13) 0.0056(8) 0.0000(9) -0.0361(9)
F4 0.0519(10) 0.0770(12) 0.0417(9) -0.0031(9) 0.0060(8) 0.0272(8)
F5 0.0910(14) 0.0414(9) 0.0574(10) 0.0032(9) -0.0101(10) -0.0243(8)
F6 0.0627(11) 0.0674(11) 0.0593(11) 0.0083(9) 0.0121(9) 0.0382(9)
N1 0.0205(9) 0.0213(9) 0.0209(9) 0.0013(7) 0.0023(7) -0.0003(7)
N2 0.0196(9) 0.0210(9) 0.0180(8) 0.0007(7) 0.0003(7) -0.0003(7)
C1 0.0294(12) 0.0297(12) 0.0241(11) 0.0002(10) 0.0017(9) -0.0042(9)
C2 0.0356(13) 0.0249(12) 0.0307(12) 0.0021(10) 0.0074(10) -0.0050(9)
C3 0.0291(12) 0.0228(11) 0.0378(13) 0.0063(10) 0.0109(10) 0.0034(10)
C4 0.0235(11) 0.0261(11) 0.0270(11) 0.0028(9) 0.0049(9) 0.0063(9)
C5 0.0169(10) 0.0216(10) 0.0214(10) -0.0023(8) 0.0049(8) 0.0027(8)
C6 0.0187(10) 0.0213(11) 0.0192(10) -0.0020(8) 0.0050(8) 0.0040(8)
C7 0.0224(11) 0.0291(11) 0.0236(10) -0.0019(9) 0.0007(9) 0.0073(9)
C8 0.0322(13) 0.0345(13) 0.0210(10) -0.0043(10) -0.0029(10) -0.0008(9)
C9 0.0377(14) 0.0279(11) 0.0231(11) -0.0004(10) 0.0029(10) -0.0048(9)
C10 0.0288(12) 0.0249(12) 0.0244(11) 0.0046(9) 0.0034(9) -0.0006(9)
C11 0.0188(10) 0.0242(11) 0.0206(10) -0.0034(8) -0.0047(8) -0.0013(8)
C12 0.0166(10) 0.0429(14) 0.0259(11) -0.0030(10) -0.0027(9) 0.0027(10)
C13 0.0266(12) 0.0547(16) 0.0273(12) -0.0195(12) -0.0055(10) 0.0082(11)
C14 0.0476(15) 0.0280(12) 0.0319(12) -0.0173(11) -0.0145(11) 0.0050(10)
C15 0.0341(13) 0.0227(11) 0.0228(11) -0.0053(10) -0.0076(9) -0.0032(8)
C16 0.0286(12) 0.0332(13) 0.0338(13) -0.0122(10) -0.0131(10) -0.0004(10)
C17 0.0320(13) 0.0345(13) 0.0466(15) 0.0062(11) -0.0141(12) -0.0220(12)
C18 0.0269(12) 0.0513(16) 0.0189(10) -0.0040(11) -0.0009(9) -0.0084(10)
C19 0.0238(12) 0.0344(12) 0.0237(11) -0.0006(10) -0.0068(9) 0.0026(9)
C20 0.0176(10) 0.0388(13) 0.0236(11) -0.0013(10) -0.0018(8) -0.0025(10)
C21 0.0215(11) 0.0281(11) 0.0242(10) 0.0042(10) 0.0011(8) -0.0007(9)
C22 0.0292(13) 0.0346(13) 0.0379(13) -0.0038(11) 0.0070(11) -0.0039(11)
B1 0.0213(12) 0.0204(12) 0.0191(11) 0.0015(9) -0.0011(9) -0.0032(9)

loop_
_atom_type_symbol
_atom_type_description
_atom_type_scat_dispersion_real
_atom_type_scat_dispersion_imag
_atom_type_scat_source
C C 0.0033 0.0016 'International Tables Vol C Tables 4.2.6.8 and 6.1.1.4'
H H 0.0000 0.0000 'International Tables Vol C Tables 4.2.6.8 and 6.1.1.4'
B B 0.0013 0.0007 'International Tables Vol C Tables 4.2.6.8 and 6.1.1.4'
N N 0.0061 0.0033 'International Tables Vol C Tables 4.2.6.8 and 6.1.1.4'
F F 0.0171 0.0103 'International Tables Vol C Tables 4.2.6.8 and 6.1.1.4'
P P 0.1023 0.0942 'International Tables Vol C Tables 4.2.6.8 and 6.1.1.4'
Fe Fe 0.3463 0.8444 'International Tables Vol C Tables 4.2.6.8 and 6.1.1.4'

loop_
_geom_angle_atom_site_label_1
_geom_angle_atom_site_label_2
_geom_angle_atom_site_label_3
_geom_angle
C15 Fe1 C14 41.06(9)
C15 Fe1 C20 106.24(9)
C14 Fe1 C20 121.54(10)
C15 Fe1 C16 123.12(10)
C14 Fe1 C16 158.64(11)
C20 Fe1 C16 40.61(9)
C15 Fe1 C13 68.75(10)
C14 Fe1 C13 40.54(11)
C20 Fe1 C13 157.70(10)
C16 Fe1 C13 160.06(11)
C15 Fe1 C17 160.55(10)
C14 Fe1 C17 157.82(11)
C20 Fe1 C17 68.39(9)
C16 Fe1 C17 40.79(10)
C13 Fe1 C17 123.35(11)
C15 Fe1 C12 68.57(9)
C14 Fe1 C12 68.40(10)
C20 Fe1 C12 159.52(9)
C16 Fe1 C12 124.43(10)
C13 Fe1 C12 40.78(9)
C17 Fe1 C12 109.53(10)
C15 Fe1 C19 120.73(9)
C14 Fe1 C19 105.54(10)
C20 Fe1 C19 40.60(9)
C16 Fe1 C19 68.27(9)
C13 Fe1 C19 121.88(9)
C17 Fe1 C19 68.17(10)
C12 Fe1 C19 159.24(9)
C15 Fe1 C18 156.66(9)
C14 Fe1 C18 121.02(10)
C20 Fe1 C18 68.22(9)
C16 Fe1 C18 68.35(10)
C13 Fe1 C18 107.30(10)
C17 Fe1 C18 40.55(10)
C12 Fe1 C18 124.37(9)
C19 Fe1 C18 40.40(9)
C15 Fe1 C11 41.19(8)
C14 Fe1 C11 69.24(9)
C20 Fe1 C11 122.32(8)
C16 Fe1 C11 108.26(9)
C13 Fe1 C11 69.10(9)
C17 Fe1 C11 124.64(10)
C12 Fe1 C11 40.83(8)
C19 Fe1 C11 157.59(9)
C18 Fe1 C11 160.87(9)
F5 P1 F6 91.33(10)
F5 P1 F4 88.90(10)
F6 P1 F4 179.48(11)
F5 P1 F3 179.51(11)
F6 P1 F3 89.12(11)
F4 P1 F3 90.64(10)
F5 P1 F1 90.37(9)
F6 P1 F1 89.42(9)
F4 P1 F1 90.11(9)
F3 P1 F1 89.45(9)
F5 P1 F2 91.09(10)
F6 P1 F2 90.85(9)
F4 P1 F2 89.61(9)
F3 P1 F2 89.09(9)
F1 P1 F2 178.51(10)
C1 N1 C5 120.46(18)
C1 N1 B1 126.24(18)
C5 N1 B1 113.30(16)
C10 N2 C6 120.39(18)
C10 N2 B1 126.60(17)
C6 N2 B1 113.01(16)
N1 C1 C2 120.5(2)
N1 C1 H1A 119.7
C2 C1 H1A 119.7
C1 C2 C3 119.3(2)
C1 C2 H2A 120.3
C3 C2 H2A 120.3
C4 C3 C2 120.1(2)
C4 C3 H3A 119.9
C2 C3 H3A 119.9
C5 C4 C3 118.0(2)
C5 C4 H4A 121.0
C3 C4 H4A 121.0
N1 C5 C4 121.55(19)
N1 C5 C6 109.42(17)
C4 C5 C6 129.00(19)
N2 C6 C7 121.79(19)
N2 C6 C5 109.29(17)
C7 C6 C5 128.87(19)
C6 C7 C8 117.9(2)
C6 C7 H7A 121.1
C8 C7 H7A 121.1
C9 C8 C7 119.8(2)
C9 C8 H8A 120.1
C7 C8 H8A 120.1
C10 C9 C8 119.9(2)
C10 C9 H9A 120.1
C8 C9 H9A 120.1
N2 C10 C9 120.3(2)
N2 C10 H10A 119.9
C9 C10 H10A 119.9
C12 C11 C15 106.00(19)
C12 C11 B1 129.18(19)
C15 C11 B1 124.73(19)
C12 C11 Fe1 68.79(12)
C15 C11 Fe1 68.17(11)
B1 C11 Fe1 130.18(14)
C13 C12 C11 109.2(2)
C13 C12 Fe1 69.47(13)
C11 C12 Fe1 70.38(12)
C13 C12 H12A 125.4
C11 C12 H12A 125.4
Fe1 C12 H12A 126.3
C14 C13 C12 107.9(2)
C14 C13 Fe1 69.45(13)
C12 C13 Fe1 69.75(12)
C14 C13 H13A 126.0
C12 C13 H13A 126.0
Fe1 C13 H13A 126.3
C13 C14 C15 108.3(2)
C13 C14 Fe1 70.01(13)
C15 C14 Fe1 69.43(12)
C13 C14 H14A 125.9
C15 C14 H14A 125.9
Fe1 C14 H14A 126.3
C14 C15 C11 108.6(2)
C14 C15 Fe1 69.51(12)
C11 C15 Fe1 70.65(11)
C14 C15 H15A 125.7
C11 C15 H15A 125.7
Fe1 C15 H15A 125.7
C20 C16 C17 107.8(2)
C20 C16 Fe1 69.59(12)
C17 C16 Fe1 69.78(13)
C20 C16 H16A 126.1
C17 C16 H16A 126.1
Fe1 C16 H16A 126.1
C18 C17 C16 107.9(2)
C18 C17 Fe1 69.92(13)
C16 C17 Fe1 69.43(13)
C18 C17 H17A 126.1
C16 C17 H17A 126.1
Fe1 C17 H17A 126.2
C19 C18 C17 108.0(2)
C19 C18 Fe1 69.69(12)
C17 C18 Fe1 69.53(13)
C19 C18 H18A 126.0
C17 C18 H18A 126.0
Fe1 C18 H18A 126.4
C18 C19 C20 108.1(2)
C18 C19 Fe1 69.91(13)
C20 C19 Fe1 69.33(12)
C18 C19 H19A 126.0
C20 C19 H19A 126.0
Fe1 C19 H19A 126.4
C16 C20 C19 108.2(2)
C16 C20 Fe1 69.80(13)
C19 C20 Fe1 70.08(12)
C16 C20 H20A 125.9
C19 C20 H20A 125.9
Fe1 C20 H20A 125.8
C22 C21 B1 127.0(2)
C22 C21 H21A 116.5
B1 C21 H21A 116.5
C21 C22 H22A 120.0
C21 C22 H22B 120.0
H22A C22 H22B 120.0
N1 B1 C11 112.38(17)
N1 B1 C21 111.14(17)
C11 B1 C21 116.45(18)
N1 B1 N2 94.84(15)
C11 B1 N2 109.91(17)
C21 B1 N2 110.00(16)

loop_
_geom_bond_atom_site_label_1
_geom_bond_atom_site_label_2
_geom_bond_distance
Fe1 C15 2.031(2)
Fe1 C14 2.032(2)
Fe1 C20 2.035(2)
Fe1 C16 2.038(2)
Fe1 C13 2.040(2)
Fe1 C17 2.043(2)
Fe1 C12 2.043(2)
Fe1 C19 2.045(2)
Fe1 C18 2.048(2)
Fe1 C11 2.065(2)
P1 F5 1.5744(16)
P1 F6 1.5864(16)
P1 F4 1.5870(15)
P1 F3 1.5929(15)
P1 F1 1.5960(15)
P1 F2 1.5975(16)
N1 C1 1.344(3)
N1 C5 1.355(3)
N1 B1 1.590(3)
N2 C10 1.345(3)
N2 C6 1.349(3)
N2 B1 1.610(3)
C1 C2 1.376(3)
C1 H1A 0.9500
C2 C3 1.389(3)
C2 H2A 0.9500
C3 C4 1.385(3)
C3 H3A 0.9500
C4 C5 1.379(3)
C4 H4A 0.9500
C5 C6 1.460(3)
C6 C7 1.385(3)
C7 C8 1.388(3)
C7 H7A 0.9500
C8 C9 1.384(3)
C8 H8A 0.9500
C9 C10 1.377(3)
C9 H9A 0.9500
C10 H10A 0.9500
C11 C12 1.433(3)
C11 C15 1.441(3)
C11 B1 1.591(3)
C12 C13 1.422(3)
C12 H12A 0.9500
C13 C14 1.411(4)
C13 H13A 0.9500
C14 C15 1.425(3)
C14 H14A 0.9500
C15 H15A 0.9500
C16 C20 1.414(3)
C16 C17 1.422(4)
C16 H16A 0.9500
C17 C18 1.418(4)
C17 H17A 0.9500
C18 C19 1.413(3)
C18 H18A 0.9500
C19 C20 1.416(3)
C19 H19A 0.9500
C20 H20A 0.9500
C21 C22 1.319(3)
C21 B1 1.597(3)
C21 H21A 0.9500
C22 H22A 0.9500
C22 H22B 0.9500

loop_
_geom_hbond_atom_site_label_D
_geom_hbond_atom_site_label_H
_geom_hbond_atom_site_label_A
_geom_hbond_site_symmetry_A
_geom_hbond_distance_DH
_geom_hbond_distance_HA
_geom_hbond_distance_DA
_geom_hbond_angle_DHA
C20 H20A C12 6_556 0.95 2.62 3.403(3) 141
C1 H1A F4 6_556 0.95 2.62 3.137(3) 115
C2 H2A F4 6_556 0.95 2.60 3.127(3) 115
C4 H4A F1 . 0.95 2.53 3.214(3) 129
C10 H10A F1 8_665 0.95 2.52 3.327(3) 143
C10 H10A F3 8_665 0.95 2.46 3.345(3) 154
C13 H13A F3 3_655 0.95 2.46 3.303(3) 148
C15 H15A F3 8_665 0.95 2.65 3.557(3) 161
C17 H17A F4 6_556 0.95 2.61 3.516(3) 160
C17 H17A F5 6_556 0.95 2.56 3.402(3) 149
C19 H19A F5 2_564 0.95 2.57 3.159(3) 120

loop_
_geom_torsion_atom_site_label_1
_geom_torsion_atom_site_label_2
_geom_torsion_atom_site_label_3
_geom_torsion_atom_site_label_4
_geom_torsion
C5 N1 C1 C2 0.0(3)
B1 N1 C1 C2 -179.2(2)
N1 C1 C2 C3 0.5(3)
C1 C2 C3 C4 -0.5(3)
C2 C3 C4 C5 -0.1(3)
C1 N1 C5 C4 -0.6(3)
B1 N1 C5 C4 178.70(18)
C1 N1 C5 C6 177.52(18)
B1 N1 C5 C6 -3.2(2)
C3 C4 C5 N1 0.6(3)
C3 C4 C5 C6 -177.1(2)
C10 N2 C6 C7 -0.1(3)
B1 N2 C6 C7 179.24(18)
C10 N2 C6 C5 -177.71(18)
B1 N2 C6 C5 1.6(2)
N1 C5 C6 N2 0.9(2)
C4 C5 C6 N2 178.9(2)
N1 C5 C6 C7 -176.4(2)
C4 C5 C6 C7 1.5(4)
N2 C6 C7 C8 -0.9(3)
C5 C6 C7 C8 176.2(2)
C6 C7 C8 C9 0.7(3)
C7 C8 C9 C10 0.4(3)
C6 N2 C10 C9 1.2(3)
B1 N2 C10 C9 -178.0(2)
C8 C9 C10 N2 -1.4(3)
C15 Fe1 C11 C12 -118.29(18)
C14 Fe1 C11 C12 -80.60(15)
C20 Fe1 C11 C12 164.43(14)
C16 Fe1 C11 C12 121.93(14)
C13 Fe1 C11 C12 -37.08(14)
C17 Fe1 C11 C12 79.75(16)
C19 Fe1 C11 C12 -160.9(2)
C18 Fe1 C11 C12 45.5(3)
C14 Fe1 C11 C15 37.70(14)
C20 Fe1 C11 C15 -77.27(15)
C16 Fe1 C11 C15 -119.78(14)
C13 Fe1 C11 C15 81.21(15)
C17 Fe1 C11 C15 -161.96(14)
C12 Fe1 C11 C15 118.29(18)
C19 Fe1 C11 C15 -42.6(3)
C18 Fe1 C11 C15 163.8(3)
C15 Fe1 C11 B1 117.7(2)
C14 Fe1 C11 B1 155.4(2)
C20 Fe1 C11 B1 40.4(2)
C16 Fe1 C11 B1 -2.1(2)
C13 Fe1 C11 B1 -161.1(2)
C17 Fe1 C11 B1 -44.2(2)
C12 Fe1 C11 B1 -124.0(2)
C19 Fe1 C11 B1 75.1(3)
C18 Fe1 C11 B1 -78.5(3)
C15 C11 C12 C13 0.5(2)
B1 C11 C12 C13 -176.0(2)
Fe1 C11 C12 C13 58.78(15)
C15 C11 C12 Fe1 -58.24(14)
B1 C11 C12 Fe1 125.2(2)
C15 Fe1 C12 C13 -81.88(15)
C14 Fe1 C12 C13 -37.59(15)
C20 Fe1 C12 C13 -160.8(2)
C16 Fe1 C12 C13 161.84(15)
C17 Fe1 C12 C13 118.80(16)
C19 Fe1 C12 C13 39.0(3)
C18 Fe1 C12 C13 76.03(18)
C11 Fe1 C12 C13 -120.4(2)
C15 Fe1 C12 C11 38.53(12)
C14 Fe1 C12 C11 82.82(14)
C20 Fe1 C12 C11 -40.4(3)
C16 Fe1 C12 C11 -77.74(16)
C13 Fe1 C12 C11 120.4(2)
C17 Fe1 C12 C11 -120.79(14)
C19 Fe1 C12 C11 159.4(2)
C18 Fe1 C12 C11 -163.56(13)
C11 C12 C13 C14 -0.2(2)
Fe1 C12 C13 C14 59.17(16)
C11 C12 C13 Fe1 -59.34(15)
C15 Fe1 C13 C14 -37.82(13)
C20 Fe1 C13 C14 43.1(3)
C16 Fe1 C13 C14 -168.1(2)
C17 Fe1 C13 C14 159.40(14)
C12 Fe1 C13 C14 -119.2(2)
C19 Fe1 C13 C14 76.00(16)
C18 Fe1 C13 C14 117.79(14)
C11 Fe1 C13 C14 -82.11(14)
C15 Fe1 C13 C12 81.42(14)
C14 Fe1 C13 C12 119.2(2)
C20 Fe1 C13 C12 162.4(2)
C16 Fe1 C13 C12 -48.9(3)
C17 Fe1 C13 C12 -81.37(17)
C19 Fe1 C13 C12 -164.77(13)
C18 Fe1 C13 C12 -122.98(14)
C11 Fe1 C13 C12 37.13(13)
C12 C13 C14 C15 -0.3(3)
Fe1 C13 C14 C15 59.08(15)
C12 C13 C14 Fe1 -59.36(15)
C15 Fe1 C14 C13 119.5(2)
C20 Fe1 C14 C13 -162.28(13)
C16 Fe1 C14 C13 168.9(2)
C17 Fe1 C14 C13 -51.1(3)
C12 Fe1 C14 C13 37.80(13)
C19 Fe1 C14 C13 -121.22(14)
C18 Fe1 C14 C13 -80.26(16)
C11 Fe1 C14 C13 81.73(14)
C20 Fe1 C14 C15 78.18(16)
C16 Fe1 C14 C15 49.4(3)
C13 Fe1 C14 C15 -119.5(2)
C17 Fe1 C14 C15 -170.7(2)
C12 Fe1 C14 C15 -81.74(15)
C19 Fe1 C14 C15 119.23(14)
C18 Fe1 C14 C15 160.20(14)
C11 Fe1 C14 C15 -37.81(13)
C13 C14 C15 C11 0.6(2)
Fe1 C14 C15 C11 60.06(14)
C13 C14 C15 Fe1 -59.44(16)
C12 C11 C15 C14 -0.7(2)
B1 C11 C15 C14 176.04(19)
Fe1 C11 C15 C14 -59.35(15)
C12 C11 C15 Fe1 58.64(14)
B1 C11 C15 Fe1 -124.60(19)
C20 Fe1 C15 C14 -119.67(15)
C16 Fe1 C15 C14 -160.73(15)
C13 Fe1 C15 C14 37.36(15)
C17 Fe1 C15 C14 169.4(3)
C12 Fe1 C15 C14 81.29(16)
C19 Fe1 C15 C14 -77.99(17)
C18 Fe1 C15 C14 -47.1(3)
C11 Fe1 C15 C14 119.5(2)
C14 Fe1 C15 C11 -119.5(2)
C20 Fe1 C15 C11 120.84(13)
C16 Fe1 C15 C11 79.78(15)
C13 Fe1 C15 C11 -82.13(14)
C17 Fe1 C15 C11 49.9(3)
C12 Fe1 C15 C11 -38.20(12)
C19 Fe1 C15 C11 162.52(12)
C18 Fe1 C15 C11 -166.6(2)
C15 Fe1 C16 C20 75.65(15)
C14 Fe1 C16 C20 39.1(3)
C13 Fe1 C16 C20 -162.4(2)
C17 Fe1 C16 C20 -119.05(19)
C12 Fe1 C16 C20 160.97(12)
C19 Fe1 C16 C20 -37.73(13)
C18 Fe1 C16 C20 -81.36(14)
C11 Fe1 C16 C20 118.69(13)
C15 Fe1 C16 C17 -165.30(14)
C14 Fe1 C16 C17 158.2(2)
C20 Fe1 C16 C17 119.05(19)
C13 Fe1 C16 C17 -43.3(3)
C12 Fe1 C16 C17 -79.98(17)
C19 Fe1 C16 C17 81.32(15)
C18 Fe1 C16 C17 37.69(14)
C11 Fe1 C16 C17 -122.26(14)
C20 C16 C17 C18 -0.2(2)
Fe1 C16 C17 C18 -59.59(16)
C20 C16 C17 Fe1 59.40(15)
C15 Fe1 C17 C18 158.7(3)
C14 Fe1 C17 C18 -39.9(3)
C20 Fe1 C17 C18 81.33(15)
C16 Fe1 C17 C18 119.1(2)
C13 Fe1 C17 C18 -77.20(17)
C12 Fe1 C17 C18 -120.45(14)
C19 Fe1 C17 C18 37.47(14)
C11 Fe1 C17 C18 -163.51(13)
C15 Fe1 C17 C16 39.7(3)
C14 Fe1 C17 C16 -159.0(2)
C20 Fe1 C17 C16 -37.74(13)
C13 Fe1 C17 C16 163.73(14)
C12 Fe1 C17 C16 120.48(14)
C19 Fe1 C17 C16 -81.60(15)
C18 Fe1 C17 C16 -119.1(2)
C11 Fe1 C17 C16 77.43(16)
C16 C17 C18 C19 0.0(3)
Fe1 C17 C18 C19 -59.26(16)
C16 C17 C18 Fe1 59.28(15)
C15 Fe1 C18 C19 -42.9(3)
C14 Fe1 C18 C19 -77.04(17)
C20 Fe1 C18 C19 37.61(14)
C16 Fe1 C18 C19 81.48(15)
C13 Fe1 C18 C19 -119.18(15)
C17 Fe1 C18 C19 119.4(2)
C12 Fe1 C18 C19 -160.77(14)
C11 Fe1 C18 C19 164.8(2)
C15 Fe1 C18 C17 -162.2(2)
C14 Fe1 C18 C17 163.58(15)
C20 Fe1 C18 C17 -81.77(15)
C16 Fe1 C18 C17 -37.90(14)
C13 Fe1 C18 C17 121.44(15)
C12 Fe1 C18 C17 79.84(17)
C19 Fe1 C18 C17 -119.4(2)
C11 Fe1 C18 C17 45.5(3)
C17 C18 C19 C20 0.2(3)
Fe1 C18 C19 C20 -59.00(15)
C17 C18 C19 Fe1 59.16(16)
C15 Fe1 C19 C18 161.73(14)
C14 Fe1 C19 C18 119.91(15)
C20 Fe1 C19 C18 -119.4(2)
C16 Fe1 C19 C18 -81.69(15)
C13 Fe1 C19 C18 79.02(17)
C17 Fe1 C19 C18 -37.61(15)
C12 Fe1 C19 C18 50.1(3)
C11 Fe1 C19 C18 -167.0(2)
C15 Fe1 C19 C20 -78.84(16)
C14 Fe1 C19 C20 -120.66(14)
C16 Fe1 C19 C20 37.74(14)
C13 Fe1 C19 C20 -161.55(14)
C17 Fe1 C19 C20 81.82(15)
C12 Fe1 C19 C20 169.5(2)
C18 Fe1 C19 C20 119.4(2)
C11 Fe1 C19 C20 -47.6(3)
C17 C16 C20 C19 0.3(2)
Fe1 C16 C20 C19 59.81(15)
C17 C16 C20 Fe1 -59.52(15)
C18 C19 C20 C16 -0.3(2)
Fe1 C19 C20 C16 -59.63(15)
C18 C19 C20 Fe1 59.37(15)
C15 Fe1 C20 C16 -122.31(14)
C14 Fe1 C20 C16 -164.35(14)
C13 Fe1 C20 C16 164.2(2)
C17 Fe1 C20 C16 37.90(14)
C12 Fe1 C20 C16 -50.2(3)
C19 Fe1 C20 C16 119.13(19)
C18 Fe1 C20 C16 81.70(15)
C11 Fe1 C20 C16 -80.32(15)
C15 Fe1 C20 C19 118.55(14)
C14 Fe1 C20 C19 76.51(16)
C16 Fe1 C20 C19 -119.13(19)
C13 Fe1 C20 C19 45.1(3)
C17 Fe1 C20 C19 -81.23(15)
C12 Fe1 C20 C19 -169.4(2)
C18 Fe1 C20 C19 -37.43(14)
C11 Fe1 C20 C19 160.55(13)
C1 N1 B1 C11 -63.2(3)
C5 N1 B1 C11 117.51(19)
C1 N1 B1 C21 69.3(3)
C5 N1 B1 C21 -109.98(19)
C1 N1 B1 N2 -177.10(19)
C5 N1 B1 N2 3.7(2)
C12 C11 B1 N1 -2.0(3)
C15 C11 B1 N1 -177.95(18)
Fe1 C11 B1 N1 92.4(2)
C12 C11 B1 C21 -131.8(2)
C15 C11 B1 C21 52.2(3)
Fe1 C11 B1 C21 -37.4(3)
C12 C11 B1 N2 102.3(2)
C15 C11 B1 N2 -73.7(2)
Fe1 C11 B1 N2 -163.30(14)
C22 C21 B1 N1 7.7(3)
C22 C21 B1 C11 138.1(2)
C22 C21 B1 N2 -96.1(3)
C10 N2 B1 N1 176.24(18)
C6 N2 B1 N1 -3.0(2)
C10 N2 B1 C11 60.3(3)
C6 N2 B1 C11 -118.97(19)
C10 N2 B1 C21 -69.2(3)
C6 N2 B1 C21 111.54(19)
